data_4035376
loop_
_publ_author_name
'Ndzeidze, Gilbert N.'
'Li, Lingzi'
'Steinmetz, Mark G.'

_publ_section_title
;
 Reversible Triplet Excitation Transfer in a Trimethylene-Linked
 Thioxanthone and Benzothiophene-2-Carboxanilide that Photochemically
 Expels Leaving Group Anions.
;
_journal_issue 16
_journal_name_full 'The Journal of organic chemistry'
_journal_page_first 8995
_journal_page_last 9007
_journal_paper_doi 10.1021/acs.joc.8b01173
_journal_volume 83
_journal_year 2018
_chemical_formula_moiety 'C17 H12 Cl N O3 S'
_chemical_formula_sum 'C17 H12 Cl N O3 S'
_chemical_formula_weight 345.79
_space_group_crystal_system orthorhombic
_space_group_IT_number 61
_space_group_name_Hall '-P 2ac 2ab'
_space_group_name_H-M_alt 'P b c a'
_atom_sites_solution_hydrogens geom
_atom_sites_solution_primary iterative
_atom_sites_solution_secondary difmap
_audit_creation_date 2017-11-14
_audit_creation_method
;
Olex2 1.2
(compiled 2017.08.10 svn.r3458 for OlexSys, GUI svn.r5381)
;
_cell_angle_alpha 90.00
_cell_angle_beta 90.00
_cell_angle_gamma 90.00
_cell_formula_units_Z 8
_cell_length_a 11.8228(2)
_cell_length_b 12.38285(19)
_cell_length_c 20.3843(4)
_cell_measurement_reflns_used 12569
_cell_measurement_temperature 100(2)
_cell_measurement_theta_max 29.4490
_cell_measurement_theta_min 3.8050
_cell_volume 2984.26(9)
_computing_cell_refinement 'CrysAlisPro 1.171.39.29c (Rigaku OD, 2017)'
_computing_data_collection 'CrysAlisPro 1.171.39.29c (Rigaku OD, 2017)'
_computing_data_reduction 'CrysAlisPro 1.171.39.29c (Rigaku OD, 2017)'
_computing_molecular_graphics 'Olex2 (Dolomanov et al., 2009)'
_computing_publication_material 'Olex2 (Dolomanov et al., 2009)'
_computing_structure_refinement 'XL (Sheldrick, 2008)'
_computing_structure_solution 'olex2.solve (Bourhis et al., 2015)'
_diffrn_ambient_temperature 100.15
_diffrn_detector 'CCD plate'
_diffrn_detector_area_resol_mean 10.3756
_diffrn_detector_type Atlas
_diffrn_measured_fraction_theta_full 0.998
_diffrn_measured_fraction_theta_max 0.926
_diffrn_measurement_details
;
List of Runs (angles in degrees, time in seconds):

  # Type    Start    End  Width  t~exp~   \w     \q     \k     \f   Frames
--------------------------------------------------------------------------
  1  \w    -87.00  22.00   1.00    6.79    --  -10.69 -77.00  30.00  109
  2  \w    -30.00  91.00   1.00    6.79    --   10.77  19.00   0.00  121
  3  \w     -1.00  36.00   1.00    6.79    --   10.77-122.00 -69.00   37
;
_diffrn_measurement_device 'four-circle diffractometer'
_diffrn_measurement_device_type 'SuperNova, Dual, Cu at home/near, Atlas'
_diffrn_measurement_method '\w scans'
_diffrn_orient_matrix_type 'CrysAlisPro convention (1999,Acta A55,543-557)'
_diffrn_orient_matrix_UB_11 -0.0068979000
_diffrn_orient_matrix_UB_12 -0.0271710000
_diffrn_orient_matrix_UB_13 -0.0303839000
_diffrn_orient_matrix_UB_21 0.0000359000
_diffrn_orient_matrix_UB_22 -0.0503205000
_diffrn_orient_matrix_UB_23 0.0166082000
_diffrn_orient_matrix_UB_31 -0.0595915000
_diffrn_orient_matrix_UB_32 0.0031081000
_diffrn_orient_matrix_UB_33 0.0035124000
_diffrn_radiation_monochromator mirror
_diffrn_radiation_probe x-ray
_diffrn_radiation_type MoK\a
_diffrn_radiation_wavelength 0.71073
_diffrn_reflns_av_R_equivalents 0.0231
_diffrn_reflns_av_unetI/netI 0.0184
_diffrn_reflns_limit_h_max 16
_diffrn_reflns_limit_h_min -11
_diffrn_reflns_limit_k_max 16
_diffrn_reflns_limit_k_min -16
_diffrn_reflns_limit_l_max 27
_diffrn_reflns_limit_l_min -23
_diffrn_reflns_number 21307
_diffrn_reflns_theta_full 27.00
_diffrn_reflns_theta_max 29.64
_diffrn_reflns_theta_min 3.44
_diffrn_source 'micro-focus sealed X-ray tube'
_diffrn_source_type 'SuperNova (Mo) X-ray Source'
_exptl_absorpt_coefficient_mu 0.410
_exptl_absorpt_correction_T_max 1.00000
_exptl_absorpt_correction_T_min 0.91732
_exptl_absorpt_correction_type multi-scan
_exptl_absorpt_process_details
;
CrysAlisPro 1.171.39.29c (Rigaku Oxford Diffraction, 2017)
Empirical absorption correction using spherical harmonics,
 implemented in SCALE3 ABSPACK scaling algorithm.
;
_exptl_crystal_colour colourless
_exptl_crystal_colour_primary colourless
_exptl_crystal_density_diffrn 1.539
_exptl_crystal_density_method 'not measured'
_exptl_crystal_description prism
_exptl_crystal_F_000 1424
_exptl_crystal_size_max 0.48
_exptl_crystal_size_mid 0.44
_exptl_crystal_size_min 0.38
_refine_diff_density_max 0.342
_refine_diff_density_min -0.338
_refine_diff_density_rms 0.061
_refine_ls_extinction_method none
_refine_ls_goodness_of_fit_ref 1.039
_refine_ls_hydrogen_treatment mixed
_refine_ls_matrix_type full
_refine_ls_number_parameters 213
_refine_ls_number_reflns 3906
_refine_ls_number_restraints 0
_refine_ls_restrained_S_all 1.039
_refine_ls_R_factor_all 0.0347
_refine_ls_R_factor_gt 0.0302
_refine_ls_shift/su_max 0.001
_refine_ls_shift/su_mean 0.000
_refine_ls_structure_factor_coef Fsqd
_refine_ls_weighting_details 'calc w=1/[\s^2^(Fo^2^)+(0.0386P)^2^+1.4345P] where P=(Fo^2^+2Fc^2^)/3'
_refine_ls_weighting_scheme calc
_refine_ls_wR_factor_gt 0.0754
_refine_ls_wR_factor_ref 0.0784
_reflns_number_gt 3493
_reflns_number_total 3906
_reflns_threshold_expression >2sigma(I)
_cod_data_source_file jo8b01173_si_001.cif
_cod_data_source_block stein1e
_cod_original_cell_volume 2984.27(9)
_cod_database_code 4035376
_chemical_oxdiff_formula 'C17 H12 Cl N O3 S'
_reflns_odcompleteness_completeness 99.60
_reflns_odcompleteness_iscentric 1
_reflns_odcompleteness_theta 26.32
_olex2_refinement_description
;
1. Fixed Uiso
 At 1.2 times of:
  All C(H) groups
 At 1.5 times of:
  All C(H,H,H) groups
2.a Aromatic/amide H refined with riding coordinates:
 C4(H4), C5(H5), C7(H7), C13(H13), C14(H14), C15(H15), C16(H16), C17(H17)
2.b Idealised Me refined as rotating group:
 C11(H11A,H11B,H11C)
;
_olex2_date_sample_submission 2017-11-13
_olex2_submission_special_instructions 'No special instructions were received'
_oxdiff_exptl_absorpt_empirical_details
;
Empirical correction (ABSPACK) includes:
- Absorption correction using spherical harmonics
- Frame scaling
;
_oxdiff_exptl_absorpt_empirical_full_max 1.160
_oxdiff_exptl_absorpt_empirical_full_min 0.836

loop_
_space_group_symop_id
_space_group_symop_operation_xyz
1 'x, y, z'
2 '-x+1/2, -y, z+1/2'
3 'x+1/2, -y+1/2, -z'
4 '-x, y+1/2, -z+1/2'
5 '-x, -y, -z'
6 'x-1/2, y, -z-1/2'
7 '-x-1/2, y-1/2, z'
8 'x, -y-1/2, z-1/2'

loop_
_atom_site_label
_atom_site_type_symbol
_atom_site_fract_x
_atom_site_fract_y
_atom_site_fract_z
_atom_site_U_iso_or_equiv
_atom_site_adp_type
_atom_site_occupancy
_atom_site_calc_flag
_atom_site_refinement_flags_posn
Cl1 Cl 0.36577(3) 0.33460(2) 0.128978(16) 0.02230(9) Uani 1 d .
S1 S 0.67733(2) 0.49876(2) 0.101631(15) 0.01559(8) Uani 1 d .
O1 O 0.38559(8) 0.90442(7) 0.01677(5) 0.02123(19) Uani 1 d .
H1 H 0.4032(18) 0.9712(18) 0.0086(10) 0.047(6) Uiso 1 d .
O2 O 0.57213(8) 0.88865(7) -0.00093(5) 0.0224(2) Uani 1 d .
O3 O 0.68254(8) 0.22935(7) 0.11251(4) 0.0221(2) Uani 1 d .
N1 N 0.62842(9) 0.27535(8) 0.21572(5) 0.0163(2) Uani 1 d .
C1 C 0.58664(10) 0.39573(9) 0.12502(6) 0.0142(2) Uani 1 d .
C2 C 0.47676(10) 0.42083(9) 0.11358(6) 0.0149(2) Uani 1 d .
C3 C 0.45991(10) 0.52673(9) 0.08649(6) 0.0145(2) Uani 1 d .
C4 C 0.35958(10) 0.58040(10) 0.06966(6) 0.0172(2) Uani 1 d .
H4 H 0.2885 0.5455 0.0745 0.021 Uiso 1 calc R
C5 C 0.36578(10) 0.68486(10) 0.04597(6) 0.0181(2) Uani 1 d .
H5 H 0.2983 0.7228 0.0355 0.022 Uiso 1 calc R
C6 C 0.47132(10) 0.73541(9) 0.03717(6) 0.0158(2) Uani 1 d .
C7 C 0.57140(10) 0.68266(9) 0.05207(6) 0.0154(2) Uani 1 d .
H7 H 0.6425 0.7165 0.0452 0.019 Uiso 1 calc R
C8 C 0.56452(10) 0.57868(9) 0.07741(6) 0.0140(2) Uani 1 d .
C9 C 0.48032(11) 0.84936(9) 0.01526(6) 0.0171(2) Uani 1 d .
C10 C 0.63601(9) 0.29201(9) 0.15026(6) 0.0148(2) Uani 1 d .
C11 C 0.67760(11) 0.17778(10) 0.24457(7) 0.0206(3) Uani 1 d .
H11A H 0.7184 0.1374 0.2107 0.031 Uiso 1 calc GR
H11B H 0.6172 0.1326 0.2627 0.031 Uiso 1 calc GR
H11C H 0.7302 0.1981 0.2796 0.031 Uiso 1 calc GR
C12 C 0.57637(10) 0.35058(9) 0.26003(6) 0.0155(2) Uani 1 d .
C13 C 0.47594(11) 0.32161(10) 0.29075(6) 0.0189(2) Uani 1 d .
H13 H 0.4416 0.2540 0.2815 0.023 Uiso 1 calc R
C14 C 0.42637(11) 0.39225(11) 0.33493(6) 0.0210(3) Uani 1 d .
H14 H 0.3582 0.3724 0.3564 0.025 Uiso 1 calc R
C15 C 0.47551(11) 0.49165(10) 0.34805(6) 0.0210(3) Uani 1 d .
H15 H 0.4400 0.5406 0.3774 0.025 Uiso 1 calc R
C16 C 0.57698(11) 0.51930(10) 0.31798(7) 0.0222(3) Uani 1 d .
H16 H 0.6114 0.5869 0.3273 0.027 Uiso 1 calc R
C17 C 0.62822(11) 0.44830(10) 0.27440(6) 0.0195(2) Uani 1 d .
H17 H 0.6984 0.4665 0.2545 0.023 Uiso 1 calc R

loop_
_atom_site_aniso_label
_atom_site_aniso_U_11
_atom_site_aniso_U_22
_atom_site_aniso_U_33
_atom_site_aniso_U_23
_atom_site_aniso_U_13
_atom_site_aniso_U_12
Cl1 0.01794(15) 0.01858(15) 0.03039(18) 0.00608(11) -0.00135(12) -0.00544(11)
S1 0.01385(15) 0.01219(14) 0.02073(16) 0.00374(10) -0.00013(11) 0.00062(10)
O1 0.0240(5) 0.0138(4) 0.0259(5) 0.0029(4) -0.0024(4) 0.0052(4)
O2 0.0261(5) 0.0153(4) 0.0258(5) 0.0052(4) 0.0040(4) 0.0025(4)
O3 0.0291(5) 0.0158(4) 0.0214(5) 0.0004(3) 0.0054(4) 0.0066(4)
N1 0.0206(5) 0.0115(4) 0.0169(5) 0.0017(4) 0.0004(4) 0.0043(4)
C1 0.0172(5) 0.0112(5) 0.0143(5) 0.0001(4) 0.0009(4) -0.0003(4)
C2 0.0157(5) 0.0130(5) 0.0159(6) 0.0005(4) 0.0001(4) -0.0022(4)
C3 0.0171(5) 0.0133(5) 0.0130(5) -0.0009(4) -0.0008(4) -0.0006(4)
C4 0.0156(5) 0.0183(6) 0.0178(6) 0.0003(5) -0.0017(4) -0.0002(4)
C5 0.0178(6) 0.0186(6) 0.0179(6) 0.0009(5) -0.0032(4) 0.0040(4)
C6 0.0212(6) 0.0133(5) 0.0128(5) 0.0009(4) -0.0014(4) 0.0026(4)
C7 0.0185(6) 0.0133(5) 0.0145(5) 0.0005(4) -0.0010(4) 0.0003(4)
C8 0.0156(5) 0.0130(5) 0.0132(5) -0.0001(4) -0.0012(4) 0.0020(4)
C9 0.0227(6) 0.0150(5) 0.0137(6) 0.0009(4) -0.0023(5) 0.0038(5)
C10 0.0144(5) 0.0110(5) 0.0189(6) 0.0012(4) 0.0004(4) -0.0004(4)
C11 0.0275(7) 0.0136(5) 0.0208(6) 0.0029(5) -0.0029(5) 0.0057(5)
C12 0.0183(6) 0.0138(5) 0.0145(6) 0.0011(4) -0.0012(4) 0.0035(4)
C13 0.0195(6) 0.0155(5) 0.0217(6) 0.0006(5) -0.0010(5) -0.0011(4)
C14 0.0179(6) 0.0230(6) 0.0221(6) 0.0020(5) 0.0024(5) 0.0021(5)
C15 0.0260(7) 0.0201(6) 0.0167(6) -0.0015(5) 0.0007(5) 0.0063(5)
C16 0.0287(7) 0.0160(5) 0.0219(6) -0.0021(5) -0.0006(5) -0.0017(5)
C17 0.0211(6) 0.0172(5) 0.0203(6) 0.0007(5) 0.0019(5) -0.0021(5)

loop_
_atom_type_symbol
_atom_type_description
_atom_type_scat_dispersion_real
_atom_type_scat_dispersion_imag
_atom_type_scat_source
C C 0.0033 0.0016 'International Tables Vol C Tables 4.2.6.8 and 6.1.1.4'
H H 0.0000 0.0000 'International Tables Vol C Tables 4.2.6.8 and 6.1.1.4'
Cl Cl 0.1484 0.1585 'International Tables Vol C Tables 4.2.6.8 and 6.1.1.4'
N N 0.0061 0.0033 'International Tables Vol C Tables 4.2.6.8 and 6.1.1.4'
O O 0.0106 0.0060 'International Tables Vol C Tables 4.2.6.8 and 6.1.1.4'
S S 0.1246 0.1234 'International Tables Vol C Tables 4.2.6.8 and 6.1.1.4'

loop_
_geom_angle_atom_site_label_1
_geom_angle_atom_site_label_2
_geom_angle_atom_site_label_3
_geom_angle
C8 S1 C1 91.30(6)
C9 O1 H1 106.6(14)
C10 N1 C11 119.70(10)
C10 N1 C12 123.35(10)
C12 N1 C11 116.92(10)
C2 C1 S1 112.12(9)
C2 C1 C10 128.86(11)
C10 C1 S1 118.90(8)
C1 C2 Cl1 123.85(9)
C1 C2 C3 114.09(10)
C3 C2 Cl1 122.06(9)
C4 C3 C2 130.08(11)
C4 C3 C8 119.67(10)
C8 C3 C2 110.25(10)
C3 C4 H4 120.5
C5 C4 C3 118.94(11)
C5 C4 H4 120.5
C4 C5 H5 119.7
C4 C5 C6 120.50(11)
C6 C5 H5 119.7
C5 C6 C9 121.65(11)
C7 C6 C5 121.31(11)
C7 C6 C9 116.95(11)
C6 C7 H7 121.0
C6 C7 C8 117.93(11)
C8 C7 H7 121.0
C3 C8 S1 112.22(8)
C7 C8 S1 126.16(9)
C7 C8 C3 121.61(10)
O1 C9 C6 115.22(11)
O2 C9 O1 123.52(11)
O2 C9 C6 121.22(11)
O3 C10 N1 123.60(11)
O3 C10 C1 120.11(11)
N1 C10 C1 116.26(10)
N1 C11 H11A 109.5
N1 C11 H11B 109.5
N1 C11 H11C 109.5
H11A C11 H11B 109.5
H11A C11 H11C 109.5
H11B C11 H11C 109.5
C13 C12 N1 118.83(10)
C17 C12 N1 120.60(11)
C17 C12 C13 120.50(11)
C12 C13 H13 120.3
C14 C13 C12 119.44(11)
C14 C13 H13 120.3
C13 C14 H14 119.7
C13 C14 C15 120.55(12)
C15 C14 H14 119.7
C14 C15 H15 120.2
C14 C15 C16 119.67(12)
C16 C15 H15 120.2
C15 C16 H16 119.9
C17 C16 C15 120.17(12)
C17 C16 H16 119.9
C12 C17 C16 119.62(12)
C12 C17 H17 120.2
C16 C17 H17 120.2

loop_
_geom_bond_atom_site_label_1
_geom_bond_atom_site_label_2
_geom_bond_distance
Cl1 C2 1.7207(12)
S1 C1 1.7334(12)
S1 C8 1.7326(11)
O1 H1 0.87(2)
O1 C9 1.3116(15)
O2 C9 1.2345(16)
O3 C10 1.2234(15)
N1 C10 1.3532(16)
N1 C11 1.4641(15)
N1 C12 1.4360(15)
C1 C2 1.3560(16)
C1 C10 1.5017(15)
C2 C3 1.4368(15)
C3 C4 1.4022(16)
C3 C8 1.4064(16)
C4 H4 0.9500
C4 C5 1.3827(17)
C5 H5 0.9500
C5 C6 1.4075(17)
C6 C7 1.3852(16)
C6 C9 1.4839(16)
C7 H7 0.9500
C7 C8 1.3896(15)
C11 H11A 0.9800
C11 H11B 0.9800
C11 H11C 0.9800
C12 C13 1.3894(17)
C12 C17 1.3878(17)
C13 H13 0.9500
C13 C14 1.3856(18)
C14 H14 0.9500
C14 C15 1.3871(18)
C15 H15 0.9500
C15 C16 1.3900(19)
C16 H16 0.9500
C16 C17 1.3890(18)
C17 H17 0.9500

loop_
_geom_hbond_atom_site_label_D
_geom_hbond_atom_site_label_H
_geom_hbond_atom_site_label_A
_geom_hbond_distance_DH
_geom_hbond_distance_HA
_geom_hbond_distance_DA
_geom_hbond_angle_DHA
_geom_hbond_site_symmetry_A
O1 H1 O2 0.87(2) 1.77(2) 2.6305(13) 172(2) 5_675

loop_
_geom_torsion_atom_site_label_1
_geom_torsion_atom_site_label_2
_geom_torsion_atom_site_label_3
_geom_torsion_atom_site_label_4
_geom_torsion
Cl1 C2 C3 C4 1.82(18)
Cl1 C2 C3 C8 -178.51(9)
S1 C1 C2 Cl1 178.02(7)
S1 C1 C2 C3 -1.41(14)
S1 C1 C10 O3 -72.57(14)
S1 C1 C10 N1 105.56(11)
N1 C12 C13 C14 178.31(11)
N1 C12 C17 C16 -179.26(11)
C1 S1 C8 C3 -0.62(9)
C1 S1 C8 C7 178.96(11)
C1 C2 C3 C4 -178.74(12)
C1 C2 C3 C8 0.93(15)
C2 C1 C10 O3 103.15(15)
C2 C1 C10 N1 -78.72(16)
C2 C3 C4 C5 177.99(12)
C2 C3 C8 S1 -0.03(13)
C2 C3 C8 C7 -179.64(10)
C3 C4 C5 C6 1.74(18)
C4 C3 C8 S1 179.68(9)
C4 C3 C8 C7 0.07(18)
C4 C5 C6 C7 -0.23(19)
C4 C5 C6 C9 -176.64(11)
C5 C6 C7 C8 -1.35(18)
C5 C6 C9 O1 12.28(17)
C5 C6 C9 O2 -169.98(12)
C6 C7 C8 S1 -178.13(9)
C6 C7 C8 C3 1.42(18)
C7 C6 C9 O1 -164.28(11)
C7 C6 C9 O2 13.45(17)
C8 S1 C1 C2 1.16(10)
C8 S1 C1 C10 177.56(10)
C8 C3 C4 C5 -1.66(18)
C9 C6 C7 C8 175.23(10)
C10 N1 C12 C13 112.09(13)
C10 N1 C12 C17 -71.01(16)
C10 C1 C2 Cl1 2.07(19)
C10 C1 C2 C3 -177.37(11)
C11 N1 C10 O3 -0.05(18)
C11 N1 C10 C1 -178.10(10)
C11 N1 C12 C13 -69.55(14)
C11 N1 C12 C17 107.35(13)
C12 N1 C10 O3 178.26(11)
C12 N1 C10 C1 0.21(16)
C12 C13 C14 C15 0.72(19)
C13 C12 C17 C16 -2.42(19)
C13 C14 C15 C16 -1.81(19)
C14 C15 C16 C17 0.8(2)
C15 C16 C17 C12 1.3(2)
C17 C12 C13 C14 1.41(18)
